data_7156376
loop_
_publ_author_name
'Sharma, Vivek'
'Kaur, Anmolpreet'
'Sahoo, Subash Chandra'
'Chimni, Swapandeep Singh'

_publ_section_title
;
 Enantioselective 1,4-Michael addition reaction of pyrazolin-5-one
 derivatives with 2-enoylpyridines catalyzed by Cinchona derived
 squaramides.
;
_journal_issue 35
_journal_name_full 'Organic &amp; biomolecular chemistry'
_journal_page_first 6470
_journal_page_last 6478
_journal_paper_doi 10.1039/c8ob01588k
_journal_volume 16
_journal_year 2018
_chemical_absolute_configuration syn
_chemical_compound_source synthesized
_chemical_formula_moiety 'C31 H26 N4 O6 S'
_chemical_formula_sum 'C31 H26 N4 O6 S'
_chemical_formula_weight 582.62
_space_group_crystal_system monoclinic
_space_group_IT_number 4
_space_group_name_Hall 'P 2yb'
_space_group_name_H-M_alt 'P 1 21 1'
_symmetry_cell_setting monoclinic
_symmetry_Int_Tables_number 4
_symmetry_space_group_name_Hall 'P 2yb'
_symmetry_space_group_name_H-M 'P 1 21 1'
_atom_sites_solution_hydrogens geom
_atom_sites_solution_primary dual
_audit_creation_date 2018-05-28
_audit_creation_method
;
Olex2 1.2-ac3
(compiled 2017.01.05 svn.r3372 for Rigaku Oxford Diffraction, GUI svn.r5289)
;
_audit_update_record
;
2018-06-28 deposited with the CCDC.
2018-08-17 downloaded from the CCDC.
;
_cell_angle_alpha 90
_cell_angle_beta 105.002(3)
_cell_angle_gamma 90
_cell_formula_units_Z 2
_cell_length_a 7.5644(2)
_cell_length_b 19.5682(6)
_cell_length_c 9.8133(3)
_cell_measurement_reflns_used 9227
_cell_measurement_temperature 293(2)
_cell_measurement_theta_max 27.2480
_cell_measurement_theta_min 3.4710
_cell_volume 1403.07(7)
_computing_cell_refinement 'CrysAlisPro 1.171.39.46 (Rigaku OD, 2018)'
_computing_data_collection 'CrysAlisPro 1.171.39.46 (Rigaku OD, 2018)'
_computing_data_reduction 'CrysAlisPro 1.171.39.46 (Rigaku OD, 2018)'
_computing_molecular_graphics 'Olex2 (Dolomanov et al., 2009)'
_computing_publication_material 'Olex2 (Dolomanov et al., 2009)'
_computing_structure_refinement 'ShelXL (Sheldrick, 2015)'
_computing_structure_solution 'ShelXT (Sheldrick, 2015)'
_diffrn_ambient_temperature 293(2)
_diffrn_detector 'CCD plate'
_diffrn_detector_type HyPix3000
_diffrn_measured_fraction_theta_full 0.997
_diffrn_measured_fraction_theta_max 0.941
_diffrn_measurement_details
;
List of Runs (angles in degrees, time in seconds):

  # Type    Start    End  Width  t~exp~   \w     \q     \k     \f   Frames
#--------------------------------------------------------------------------
  1  \w    -39.00 -14.00   0.50   12.00    --   -9.95 -79.00  15.00   50
  2  \w     20.00  45.00   0.50   12.00    --   -9.95  79.00 139.00   50
  3  \w    -10.00  36.00   0.50   12.00    --   10.22  79.00 139.00   92
  4  \w     -4.00  21.00   0.50   12.00    --   10.22 -79.00  15.00   50
  5  \w    -74.00  13.00   0.50   12.00    --   -9.95 -77.00-180.00  174
  6  \w    -73.00   8.00   0.50   12.00    --   -9.95 -57.00 -30.00  162
  7  \w     13.00  74.00   0.50   12.00    --   10.22  38.00 -90.00  122
  8  \w     -3.00  71.00   0.50   12.00    --   10.22  38.00 150.00  148
  9  \w     29.00  59.00   0.50   12.00    --   10.22-125.00   0.00   60
;
_diffrn_measurement_device 'four-circle diffractometer'
_diffrn_measurement_device_type 'SuperNova, Single source at offset/far, HyPix3000'
_diffrn_measurement_method '\w scans'
_diffrn_orient_matrix_type 'CrysAlisPro convention (1999,Acta A55,543-557)'
_diffrn_orient_matrix_UB_11 0.0735152000
_diffrn_orient_matrix_UB_12 0.0065955000
_diffrn_orient_matrix_UB_13 0.0600533000
_diffrn_orient_matrix_UB_21 -0.0446042000
_diffrn_orient_matrix_UB_22 0.0301226000
_diffrn_orient_matrix_UB_23 0.0138376000
_diffrn_orient_matrix_UB_31 -0.0449096000
_diffrn_orient_matrix_UB_32 -0.0190740000
_diffrn_orient_matrix_UB_33 0.0425328000
_diffrn_radiation_monochromator mirror
_diffrn_radiation_probe x-ray
_diffrn_radiation_type MoK\a
_diffrn_radiation_wavelength 0.71073
_diffrn_reflns_av_R_equivalents 0.0198
_diffrn_reflns_av_unetI/netI 0.0258
_diffrn_reflns_Laue_measured_fraction_full 0.997
_diffrn_reflns_Laue_measured_fraction_max 0.941
_diffrn_reflns_limit_h_max 9
_diffrn_reflns_limit_h_min -7
_diffrn_reflns_limit_k_max 25
_diffrn_reflns_limit_k_min -22
_diffrn_reflns_limit_l_max 12
_diffrn_reflns_limit_l_min -12
_diffrn_reflns_number 11881
_diffrn_reflns_point_group_measured_fraction_full 0.877
_diffrn_reflns_point_group_measured_fraction_max 0.802
_diffrn_reflns_theta_full 25.242
_diffrn_reflns_theta_max 27.365
_diffrn_reflns_theta_min 3.480
_diffrn_source 'micro-focus sealed X-ray tube'
_diffrn_source_type 'SuperNova (Mo) X-ray Source'
_exptl_absorpt_coefficient_mu 0.168
_exptl_absorpt_correction_T_max 1.00000
_exptl_absorpt_correction_T_min 0.83879
_exptl_absorpt_correction_type multi-scan
_exptl_absorpt_process_details
;
CrysAlisPro 1.171.39.46 (Rigaku Oxford Diffraction, 2018)
Empirical absorption correction using spherical harmonics,
 implemented in SCALE3 ABSPACK scaling algorithm.
;
_exptl_crystal_colour colourless
_exptl_crystal_density_diffrn 1.379
_exptl_crystal_description block
_exptl_crystal_F_000 608
_exptl_crystal_recrystallization_method 'Re-crystallisation from solvent: Acetonitrile'
_exptl_crystal_size_max 0.32
_exptl_crystal_size_mid 0.30
_exptl_crystal_size_min 0.22
_refine_diff_density_max 0.107
_refine_diff_density_min -0.220
_refine_diff_density_rms 0.029
_refine_ls_abs_structure_details
;
 Flack x determined using 1631 quotients [(I+)-(I-)]/[(I+)+(I-)]
 (Parsons, Flack and Wagner, Acta Cryst. B69 (2013) 249-259).
;
_refine_ls_abs_structure_Flack 0.05(2)
_refine_ls_extinction_method none
_refine_ls_goodness_of_fit_ref 1.041
_refine_ls_hydrogen_treatment constr
_refine_ls_matrix_type full
_refine_ls_number_parameters 381
_refine_ls_number_reflns 5108
_refine_ls_number_restraints 1
_refine_ls_restrained_S_all 1.041
_refine_ls_R_factor_all 0.0390
_refine_ls_R_factor_gt 0.0331
_refine_ls_shift/su_max 0.001
_refine_ls_shift/su_mean 0.000
_refine_ls_structure_factor_coef Fsqd
_refine_ls_weighting_details 'w=1/[\s^2^(Fo^2^)+(0.0473P)^2^] where P=(Fo^2^+2Fc^2^)/3'
_refine_ls_weighting_scheme calc
_refine_ls_wR_factor_gt 0.0784
_refine_ls_wR_factor_ref 0.0819
_reflns_Friedel_coverage 0.657
_reflns_Friedel_fraction_full 0.749
_reflns_Friedel_fraction_max 0.655
_reflns_number_gt 4471
_reflns_number_total 5108
_reflns_threshold_expression 'I > 2\s(I)'
_cod_data_source_file c8ob01588k2.cif
_cod_data_source_block s-1
_cod_depositor_comments 'Adding full bibliography for 7156376.cif.'
_cod_original_sg_symbol_H-M 'P 21'
_cod_database_code 7156376
_shelx_shelxl_version_number 2017/1
_chemical_oxdiff_formula 'C H O S N'
_shelx_space_group_comment
;
The symmetry employed for this shelxl refinement is uniquely defined
by the following loop, which should always be used as a source of
symmetry information in preference to the above space-group names.
They are only intended as comments.
;
_diffrn_oxdiff_ac3_digest_frames
;
017074e095b922aaedd60a5fbae4e0296a0002551bf
;
_reflns_odcompleteness_completeness 99.63
_reflns_odcompleteness_iscentric 1
_reflns_odcompleteness_theta 26.32
_olex2_refinement_description
;
1. Fixed Uiso
 At 1.2 times of:
  All C(H) groups, All C(H,H) groups
 At 1.5 times of:
  All C(H,H,H) groups
2.a Ternary CH refined with riding coordinates:
 C5(H5)
2.b Secondary CH2 refined with riding coordinates:
 C12(H12A,H12B)
2.c Aromatic/amide H refined with riding coordinates:
 C27(H27), C29(H29), C28(H28), C11(H11), C21(H21), C10(H10), C31(H31), C8(H8),
 C20(H20), C7(H7), C24(H24), C30(H30), C23(H23), C18(H18), C17(H17), C16(H16),
 C15(H15)
2.d Idealised Me refined as rotating group:
 C4(H4A,H4B,H4C), C25(H25A,H25B,H25C)
;
_olex2_submission_special_instructions 'No special instructions were received'
_oxdiff_exptl_absorpt_empirical_details
;
Empirical correction (ABSPACK) includes:
- Absorption correction using spherical harmonics
- Frame scaling
;
_oxdiff_exptl_absorpt_empirical_full_max 1.402
_oxdiff_exptl_absorpt_empirical_full_min 0.737

loop_
_space_group_symop_operation_xyz
'x, y, z'
'-x, y+1/2, -z'

loop_
_atom_site_label
_atom_site_type_symbol
_atom_site_fract_x
_atom_site_fract_y
_atom_site_fract_z
_atom_site_U_iso_or_equiv
_atom_site_adp_type
_atom_site_occupancy
_atom_site_site_symmetry_order
_atom_site_calc_flag
_atom_site_refinement_flags_posn
S1 S 0.45876(9) 0.50874(3) 0.68872(7) 0.05042(18) Uani 1 1 d .
O4 O 0.63971(19) 0.54632(9) 0.65984(16) 0.0453(4) Uani 1 1 d .
O6 O 0.3514(3) 0.48504(10) 0.5567(2) 0.0657(5) Uani 1 1 d .
O7 O 0.5230(3) 0.46167(11) 0.8002(2) 0.0677(5) Uani 1 1 d .
N2 N 0.9028(3) 0.47653(11) 0.7455(2) 0.0469(5) Uani 1 1 d .
O3 O 0.8171(3) 0.62336(11) 0.3940(2) 0.0755(6) Uani 1 1 d .
N1 N 1.0091(3) 0.43117(11) 0.6979(2) 0.0489(5) Uani 1 1 d .
C26 C 0.9489(3) 0.49383(14) 0.8920(2) 0.0466(6) Uani 1 1 d .
N3 N 0.3078(4) 0.25270(18) 0.0794(5) 0.0885(9) Uani 1 1 d .
C2 C 0.7902(3) 0.47384(12) 0.5128(2) 0.0431(5) Uani 1 1 d .
C3 C 0.7697(3) 0.50170(13) 0.6356(2) 0.0425(5) Uani 1 1 d .
C9 C 0.4060(4) 0.31234(16) 0.1507(4) 0.0618(8) Uani 1 1 d .
C19 C 0.3590(3) 0.57962(14) 0.7449(3) 0.0490(6) Uani 1 1 d .
C6 C 0.5924(3) 0.42347(13) 0.2883(3) 0.0450(6) Uani 1 1 d .
N4 N 0.3547(4) 0.66512(15) 0.3398(3) 0.0793(8) Uani 1 1 d .
O1 O 0.2797(4) 0.20502(15) 0.1520(4) 0.1155(10) Uani 1 1 d .
C12 C 0.5623(3) 0.54756(14) 0.3344(3) 0.0483(6) Uani 1 1 d .
H12A H 0.491100 0.546353 0.236846 0.058 Uiso 1 1 calc R
H12B H 0.477693 0.542638 0.393104 0.058 Uiso 1 1 calc R
C5 C 0.6920(3) 0.48658(12) 0.3607(2) 0.0445(6) Uani 1 1 d .
H5 H 0.787202 0.496901 0.312427 0.053 Uiso 1 1 calc R
C27 C 0.9171(4) 0.55816(16) 0.9361(3) 0.0597(7) Uani 1 1 d .
H27 H 0.861273 0.591140 0.870787 0.072 Uiso 1 1 calc R
C1 C 0.9409(3) 0.42937(13) 0.5591(3) 0.0468(6) Uani 1 1 d .
C29 C 1.0542(4) 0.52613(18) 1.1747(3) 0.0643(8) Uani 1 1 d .
H29 H 1.089642 0.537000 1.270186 0.077 Uiso 1 1 calc R
C28 C 0.9689(4) 0.57349(17) 1.0788(3) 0.0658(8) Uani 1 1 d .
H28 H 0.944993 0.616691 1.109261 0.079 Uiso 1 1 calc R
C11 C 0.5585(4) 0.41700(15) 0.1432(3) 0.0567(7) Uani 1 1 d .
H11 H 0.600791 0.450457 0.092177 0.068 Uiso 1 1 calc R
C13 C 0.6529(4) 0.61621(14) 0.3631(3) 0.0516(6) Uani 1 1 d .
C21 C 0.1503(4) 0.67209(19) 0.6978(4) 0.0783(9) Uani 1 1 d .
H21 H 0.060557 0.696643 0.633888 0.094 Uiso 1 1 calc R
C10 C 0.4629(4) 0.36168(17) 0.0730(3) 0.0654(8) Uani 1 1 d .
H10 H 0.437965 0.358123 -0.024596 0.078 Uiso 1 1 calc R
C22 C 0.2050(4) 0.69356(17) 0.8349(4) 0.0659(8) Uani 1 1 d .
C4 C 1.0217(4) 0.38233(16) 0.4717(3) 0.0611(7) Uani 1 1 d .
H4A H 1.142560 0.369200 0.523928 0.092 Uiso 1 1 calc GR
H4B H 1.028192 0.405188 0.386569 0.092 Uiso 1 1 calc GR
H4C H 0.946407 0.342347 0.448417 0.092 Uiso 1 1 calc GR
O2 O 0.2545(5) 0.25263(19) -0.0473(4) 0.1323(13) Uani 1 1 d .
C31 C 1.0328(4) 0.44471(18) 0.9882(3) 0.0637(8) Uani 1 1 d .
H31 H 1.052114 0.400845 0.958503 0.076 Uiso 1 1 calc R
C8 C 0.4378(4) 0.31690(16) 0.2955(3) 0.0629(8) Uani 1 1 d .
H8 H 0.398074 0.282768 0.346475 0.076 Uiso 1 1 calc R
C14 C 0.5293(5) 0.67703(15) 0.3447(3) 0.0591(7) Uani 1 1 d .
C20 C 0.2251(4) 0.61477(18) 0.6516(3) 0.0680(8) Uani 1 1 d .
H20 H 0.184509 0.600467 0.558369 0.082 Uiso 1 1 calc R
C7 C 0.5297(4) 0.37318(15) 0.3622(3) 0.0551(6) Uani 1 1 d .
H7 H 0.550042 0.377396 0.459442 0.066 Uiso 1 1 calc R
C24 C 0.4133(4) 0.59878(18) 0.8855(3) 0.0695(8) Uani 1 1 d .
H24 H 0.501054 0.573605 0.949873 0.083 Uiso 1 1 calc R
C30 C 1.0878(4) 0.4620(2) 1.1297(3) 0.0730(9) Uani 1 1 d .
H30 H 1.148149 0.429914 1.195182 0.088 Uiso 1 1 calc R
C23 C 0.3360(5) 0.65517(19) 0.9281(3) 0.0766(10) Uani 1 1 d .
H23 H 0.372339 0.668162 1.022400 0.092 Uiso 1 1 calc R
C18 C 0.5963(6) 0.74089(17) 0.3263(3) 0.0819(10) Uani 1 1 d .
H18 H 0.719505 0.747442 0.331177 0.098 Uiso 1 1 calc R
C25 C 0.1272(5) 0.7572(2) 0.8834(5) 0.1020(14) Uani 1 1 d .
H25A H 0.220184 0.791814 0.906062 0.153 Uiso 1 1 calc GR
H25B H 0.085470 0.746990 0.965614 0.153 Uiso 1 1 calc GR
H25C H 0.026326 0.773420 0.809579 0.153 Uiso 1 1 calc GR
C17 C 0.4743(9) 0.79492(19) 0.3004(4) 0.1079(16) Uani 1 1 d .
H17 H 0.514125 0.838571 0.285372 0.129 Uiso 1 1 calc R
C16 C 0.2966(9) 0.7838(3) 0.2970(4) 0.1133(17) Uani 1 1 d .
H16 H 0.213262 0.819704 0.280616 0.136 Uiso 1 1 calc R
C15 C 0.2409(6) 0.7182(2) 0.3182(4) 0.1056(14) Uani 1 1 d .
H15 H 0.119153 0.710875 0.317229 0.127 Uiso 1 1 calc R

loop_
_atom_site_aniso_label
_atom_site_aniso_U_11
_atom_site_aniso_U_22
_atom_site_aniso_U_33
_atom_site_aniso_U_23
_atom_site_aniso_U_13
_atom_site_aniso_U_12
S1 0.0504(3) 0.0459(4) 0.0578(4) -0.0019(3) 0.0191(3) -0.0040(3)
O4 0.0425(9) 0.0416(9) 0.0523(9) 0.0009(8) 0.0130(7) -0.0005(7)
O6 0.0578(11) 0.0712(14) 0.0712(12) -0.0220(10) 0.0225(9) -0.0166(10)
O7 0.0728(12) 0.0529(11) 0.0846(14) 0.0175(11) 0.0334(11) 0.0061(10)
N2 0.0467(11) 0.0486(13) 0.0435(10) 0.0002(9) 0.0085(9) 0.0033(9)
O3 0.0701(13) 0.0601(14) 0.0902(16) 0.0000(11) 0.0101(11) -0.0145(11)
N1 0.0442(10) 0.0487(13) 0.0519(12) 0.0020(10) 0.0092(9) 0.0046(10)
C26 0.0399(12) 0.0534(17) 0.0448(12) 0.0023(12) 0.0079(10) -0.0015(11)
N3 0.0750(18) 0.075(2) 0.121(3) -0.045(2) 0.0356(19) -0.0169(17)
C2 0.0416(12) 0.0401(14) 0.0465(12) 0.0023(11) 0.0096(10) -0.0020(11)
C3 0.0410(11) 0.0368(13) 0.0482(12) 0.0023(11) 0.0088(9) 0.0002(11)
C9 0.0520(16) 0.0493(17) 0.084(2) -0.0209(16) 0.0175(14) -0.0040(13)
C19 0.0454(13) 0.0526(16) 0.0504(13) -0.0008(12) 0.0148(11) -0.0009(12)
C6 0.0463(13) 0.0398(14) 0.0483(13) -0.0013(11) 0.0114(11) 0.0028(11)
N4 0.086(2) 0.0577(17) 0.0850(19) -0.0105(13) 0.0063(14) 0.0171(15)
O1 0.105(2) 0.0583(17) 0.183(3) -0.0310(19) 0.039(2) -0.0198(16)
C12 0.0537(14) 0.0414(14) 0.0460(12) 0.0026(12) 0.0061(10) 0.0006(12)
C5 0.0489(13) 0.0392(14) 0.0450(12) 0.0028(10) 0.0117(10) -0.0025(11)
C27 0.0682(17) 0.0546(18) 0.0509(14) 0.0017(14) 0.0056(12) -0.0042(15)
C1 0.0453(13) 0.0435(15) 0.0523(14) 0.0004(12) 0.0138(11) -0.0006(11)
C29 0.0504(14) 0.092(3) 0.0484(14) -0.0072(16) 0.0091(12) -0.0057(15)
C28 0.0678(17) 0.068(2) 0.0578(16) -0.0113(15) 0.0088(14) -0.0057(16)
C11 0.0670(17) 0.0548(18) 0.0503(14) -0.0045(13) 0.0191(13) -0.0030(14)
C13 0.0615(17) 0.0470(16) 0.0428(13) -0.0005(12) 0.0072(12) -0.0052(13)
C21 0.068(2) 0.080(2) 0.085(2) -0.003(2) 0.0144(17) 0.0225(18)
C10 0.0667(17) 0.070(2) 0.0599(16) -0.0186(16) 0.0170(14) -0.0030(16)
C22 0.0581(17) 0.0596(19) 0.088(2) -0.0129(17) 0.0336(16) -0.0043(15)
C4 0.0603(16) 0.0592(18) 0.0641(16) -0.0063(15) 0.0167(13) 0.0058(15)
O2 0.134(2) 0.147(3) 0.122(3) -0.080(2) 0.044(2) -0.063(2)
C31 0.0635(16) 0.072(2) 0.0534(15) 0.0072(15) 0.0115(13) 0.0180(16)
C8 0.0632(17) 0.0487(17) 0.078(2) 0.0028(15) 0.0204(15) -0.0065(15)
C14 0.086(2) 0.0412(17) 0.0443(14) -0.0059(12) 0.0061(13) -0.0002(15)
C20 0.0660(17) 0.075(2) 0.0594(16) -0.0004(16) 0.0097(14) 0.0146(17)
C7 0.0625(16) 0.0481(16) 0.0528(14) 0.0023(13) 0.0117(12) -0.0039(14)
C24 0.0745(19) 0.078(2) 0.0530(16) -0.0029(16) 0.0114(14) 0.0102(17)
C30 0.0644(17) 0.101(3) 0.0501(15) 0.0129(18) 0.0079(14) 0.0200(19)
C23 0.080(2) 0.089(3) 0.0633(18) -0.0242(18) 0.0227(17) 0.001(2)
C18 0.133(3) 0.0467(19) 0.0651(18) -0.0066(15) 0.0236(19) -0.004(2)
C25 0.078(2) 0.085(3) 0.156(4) -0.039(3) 0.055(3) -0.003(2)
C17 0.211(5) 0.040(2) 0.071(2) 0.0013(16) 0.033(3) 0.023(3)
C16 0.166(5) 0.081(3) 0.079(3) -0.014(2) 0.007(3) 0.063(3)
C15 0.117(3) 0.080(3) 0.105(3) -0.026(2) 0.003(2) 0.043(3)

loop_
_atom_type_symbol
_atom_type_description
_atom_type_scat_dispersion_real
_atom_type_scat_dispersion_imag
_atom_type_scat_source
C C 0.0033 0.0016 'International Tables Vol C Tables 4.2.6.8 and 6.1.1.4'
H H 0.0000 0.0000 'International Tables Vol C Tables 4.2.6.8 and 6.1.1.4'
N N 0.0061 0.0033 'International Tables Vol C Tables 4.2.6.8 and 6.1.1.4'
O O 0.0106 0.0060 'International Tables Vol C Tables 4.2.6.8 and 6.1.1.4'
S S 0.1246 0.1234 'International Tables Vol C Tables 4.2.6.8 and 6.1.1.4'

loop_
_geom_angle_atom_site_label_1
_geom_angle_atom_site_label_2
_geom_angle_atom_site_label_3
_geom_angle
O4 S1 C19 98.47(11)
O6 S1 O4 107.15(10)
O6 S1 C19 111.00(12)
O7 S1 O4 106.86(10)
O7 S1 O6 119.62(13)
O7 S1 C19 111.39(12)
C3 O4 S1 114.15(15)
N1 N2 C26 119.22(18)
N1 N2 C3 110.27(19)
C3 N2 C26 130.4(2)
C1 N1 N2 105.23(18)
C27 C26 N2 121.1(2)
C27 C26 C31 120.7(2)
C31 C26 N2 118.1(2)
O1 N3 C9 118.2(4)
O2 N3 C9 119.3(4)
O2 N3 O1 122.5(3)
C3 C2 C5 131.9(2)
C3 C2 C1 103.2(2)
C1 C2 C5 124.8(2)
N2 C3 O4 120.40(19)
N2 C3 C2 108.9(2)
C2 C3 O4 130.7(2)
C10 C9 N3 119.4(3)
C10 C9 C8 122.1(3)
C8 C9 N3 118.4(3)
C20 C19 S1 119.9(2)
C20 C19 C24 120.6(3)
C24 C19 S1 119.4(2)
C11 C6 C5 119.4(2)
C7 C6 C5 122.0(2)
C7 C6 C11 118.6(2)
C14 N4 C15 117.7(4)
H12A C12 H12B 107.5
C5 C12 H12A 108.5
C5 C12 H12B 108.5
C13 C12 H12A 108.5
C13 C12 H12B 108.5
C13 C12 C5 115.2(2)
C2 C5 C6 112.7(2)
C2 C5 C12 115.3(2)
C2 C5 H5 106.2
C6 C5 C12 109.66(19)
C6 C5 H5 106.2
C12 C5 H5 106.2
C26 C27 H27 120.3
C26 C27 C28 119.3(3)
C28 C27 H27 120.3
N1 C1 C2 112.4(2)
N1 C1 C4 119.9(2)
C2 C1 C4 127.7(2)
C28 C29 H29 120.2
C28 C29 C30 119.6(3)
C30 C29 H29 120.2
C27 C28 H28 119.6
C29 C28 C27 120.8(3)
C29 C28 H28 119.6
C6 C11 H11 119.4
C10 C11 C6 121.1(3)
C10 C11 H11 119.4
O3 C13 C12 122.7(3)
O3 C13 C14 120.5(3)
C14 C13 C12 116.7(2)
C22 C21 H21 119.1
C22 C21 C20 121.7(3)
C20 C21 H21 119.1
C9 C10 C11 118.4(3)
C9 C10 H10 120.8
C11 C10 H10 120.8
C21 C22 C23 117.8(3)
C21 C22 C25 121.5(3)
C23 C22 C25 120.8(3)
C1 C4 H4A 109.5
C1 C4 H4B 109.5
C1 C4 H4C 109.5
H4A C4 H4B 109.5
H4A C4 H4C 109.5
H4B C4 H4C 109.5
C26 C31 H31 120.6
C26 C31 C30 118.7(3)
C30 C31 H31 120.6
C9 C8 H8 120.9
C7 C8 C9 118.3(3)
C7 C8 H8 120.9
N4 C14 C13 116.7(3)
N4 C14 C18 123.3(3)
C18 C14 C13 119.9(3)
C19 C20 C21 119.0(3)
C19 C20 H20 120.5
C21 C20 H20 120.5
C6 C7 H7 119.3
C8 C7 C6 121.5(3)
C8 C7 H7 119.3
C19 C24 H24 120.5
C23 C24 C19 118.9(3)
C23 C24 H24 120.5
C29 C30 C31 120.9(3)
C29 C30 H30 119.6
C31 C30 H30 119.6
C22 C23 H23 119.1
C24 C23 C22 121.8(3)
C24 C23 H23 119.1
C14 C18 H18 121.1
C14 C18 C17 117.9(4)
C17 C18 H18 121.1
C22 C25 H25A 109.5
C22 C25 H25B 109.5
C22 C25 H25C 109.5
H25A C25 H25B 109.5
H25A C25 H25C 109.5
H25B C25 H25C 109.5
C18 C17 H17 120.2
C16 C17 C18 119.5(4)
C16 C17 H17 120.2
C17 C16 H16 120.5
C17 C16 C15 119.0(4)
C15 C16 H16 120.5
N4 C15 C16 122.6(5)
N4 C15 H15 118.7
C16 C15 H15 118.7

loop_
_geom_bond_atom_site_label_1
_geom_bond_atom_site_label_2
_geom_bond_distance
S1 O4 1.6418(16)
S1 O6 1.418(2)
S1 O7 1.417(2)
S1 C19 1.735(3)
O4 C3 1.381(3)
N2 N1 1.359(3)
N2 C26 1.430(3)
N2 C3 1.362(3)
O3 C13 1.209(3)
N1 C1 1.327(3)
C26 C27 1.372(4)
C26 C31 1.381(4)
N3 C9 1.461(4)
N3 O1 1.226(4)
N3 O2 1.204(4)
C2 C3 1.368(3)
C2 C5 1.506(3)
C2 C1 1.413(3)
C9 C10 1.367(4)
C9 C8 1.381(4)
C19 C20 1.363(4)
C19 C24 1.386(4)
C6 C5 1.524(3)
C6 C11 1.385(3)
C6 C7 1.377(4)
N4 C14 1.330(4)
N4 C15 1.330(5)
C12 H12A 0.9700
C12 H12B 0.9700
C12 C5 1.524(4)
C12 C13 1.501(4)
C5 H5 0.9800
C27 H27 0.9300
C27 C28 1.386(4)
C1 C4 1.492(4)
C29 H29 0.9300
C29 C28 1.359(4)
C29 C30 1.375(5)
C28 H28 0.9300
C11 H11 0.9300
C11 C10 1.382(4)
C13 C14 1.495(4)
C21 H21 0.9300
C21 C22 1.367(4)
C21 C20 1.384(5)
C10 H10 0.9300
C22 C23 1.383(5)
C22 C25 1.507(4)
C4 H4A 0.9600
C4 H4B 0.9600
C4 H4C 0.9600
C31 H31 0.9300
C31 C30 1.385(4)
C8 H8 0.9300
C8 C7 1.375(4)
C14 C18 1.378(4)
C20 H20 0.9300
C7 H7 0.9300
C24 H24 0.9300
C24 C23 1.364(5)
C30 H30 0.9300
C23 H23 0.9300
C18 H18 0.9300
C18 C17 1.383(6)
C25 H25A 0.9600
C25 H25B 0.9600
C25 H25C 0.9600
C17 H17 0.9300
C17 C16 1.353(7)
C16 H16 0.9300
C16 C15 1.384(7)
C15 H15 0.9300
